data_2210915
loop_
_publ_author_name
'Xu, Shi-Hai'
'Li, Yu-Xia'
'Liao, Xiao-Jian'
'Dong, Fang-Fang'

_publ_section_title
;
 Bis(benzotriazol-1-yloxy)methane
;
_journal_issue 11
_journal_name_full 'Acta Crystallographica Section E'
_journal_page_first o4981
_journal_page_last o4982
_journal_paper_doi 10.1107/S160053680604061X
_journal_volume 62
_journal_year 2006
_chemical_formula_moiety 'C13 H10 N6 O2'
_chemical_formula_sum 'C13 H10 N6 O2'
_chemical_formula_weight 282.27
_chemical_name_systematic
;
 ?
;
_space_group_IT_number 14
_symmetry_cell_setting monoclinic
_symmetry_space_group_name_Hall '-P 2ybc'
_symmetry_space_group_name_H-M 'P 1 21/c 1'
_atom_sites_solution_hydrogens geom
_atom_sites_solution_primary direct
_atom_sites_solution_secondary difmap
_audit_creation_method SHELXL-97
_cell_angle_alpha 90.00
_cell_angle_beta 119.385(2)
_cell_angle_gamma 90.00
_cell_formula_units_Z 4
_cell_length_a 7.9369(8)
_cell_length_b 23.343(2)
_cell_length_c 7.9678(9)
_cell_measurement_reflns_used 1892
_cell_measurement_temperature 293(2)
_cell_measurement_theta_max 24.48
_cell_measurement_theta_min 2.95
_cell_volume 1286.3(2)
_computing_cell_refinement 'SAINT-PLUS (Bruker, 2003)'
_computing_data_collection 'SMART (Bruker, 2003)'
_computing_data_reduction SAINT-PLUS
_computing_molecular_graphics SHELXTL
_computing_publication_material SHELXTL
_computing_structure_refinement SHELXTL
_computing_structure_solution 'SHELXTL (Bruker, 2005)'
_diffrn_ambient_temperature 293(2)
_diffrn_measured_fraction_theta_full 0.990
_diffrn_measured_fraction_theta_max 0.990
_diffrn_measurement_device_type 'Bruker AXS SMART 1000 CCD diffractometer'
_diffrn_measurement_method '\w scans'
_diffrn_radiation_monochromator graphite
_diffrn_radiation_source 'fine-focus sealed tube'
_diffrn_radiation_type MoK\a
_diffrn_radiation_wavelength 0.71073
_diffrn_reflns_av_R_equivalents 0.0382
_diffrn_reflns_av_sigmaI/netI 0.0511
_diffrn_reflns_limit_h_max 10
_diffrn_reflns_limit_h_min -8
_diffrn_reflns_limit_k_max 29
_diffrn_reflns_limit_k_min -26
_diffrn_reflns_limit_l_max 5
_diffrn_reflns_limit_l_min -10
_diffrn_reflns_number 7675
_diffrn_reflns_theta_full 27.17
_diffrn_reflns_theta_max 27.17
_diffrn_reflns_theta_min 2.95
_diffrn_standards_number 0
_exptl_absorpt_coefficient_mu 0.105
_exptl_absorpt_correction_T_max 0.977
_exptl_absorpt_correction_T_min 0.957
_exptl_absorpt_correction_type multi-scan
_exptl_absorpt_process_details '(SADABS; Sheldrick, 1996)'
_exptl_crystal_colour colorless
_exptl_crystal_density_diffrn 1.458
_exptl_crystal_density_method 'not measured'
_exptl_crystal_description block
_exptl_crystal_F_000 584
_exptl_crystal_size_max 0.42
_exptl_crystal_size_mid 0.36
_exptl_crystal_size_min 0.22
_refine_diff_density_max 0.164
_refine_diff_density_min -0.150
_refine_ls_extinction_method none
_refine_ls_goodness_of_fit_ref 1.008
_refine_ls_hydrogen_treatment constr
_refine_ls_matrix_type full
_refine_ls_number_parameters 190
_refine_ls_number_reflns 2834
_refine_ls_number_restraints 0
_refine_ls_restrained_S_all 1.008
_refine_ls_R_factor_all 0.0992
_refine_ls_R_factor_gt 0.0405
_refine_ls_shift/su_max 0.000
_refine_ls_shift/su_mean 0.000
_refine_ls_structure_factor_coef Fsqd
_refine_ls_weighting_details 'calc w=1/[\s^2^(Fo^2^)+(0.0418P)^2^+0.0025P] where P=(Fo^2^+2Fc^2^)/3'
_refine_ls_weighting_scheme calc
_refine_ls_wR_factor_gt 0.0824
_refine_ls_wR_factor_ref 0.0988
_reflns_number_gt 1494
_reflns_number_total 2834
_reflns_threshold_expression I>2\s(I)
_cod_data_source_file cf2044.cif
_cod_data_source_block I
_cod_depositor_comments
;
The following automatic conversions were performed:
'_symmetry_cell_setting' value 'Monoclinic' changed to 'monoclinic'
according to '/home/saulius/struct/CIF-dictionaries/cif_core.dic'
dictionary named 'cif_core.dic' version 2.4.1 from 2010-06-29.

Automatic conversion script
Id: cif_fix_enum 1527 2010-12-29 10:47:43Z saulius 

The following automatic conversions were performed:

'_symmetry_cell_setting' value 'Monoclinic' changed to 'monoclinic'
according to /home/saulius/struct/CIF-dictionaries/cif_core.dic
dictionary named 'cif_core.dic' version 2.4.1 from 2010-06-29.

Automatic conversion script
Id: cif_fix_values 1715 2011-07-08 13:25:40Z adriana 
;
_cod_original_sg_symbol_H-M 'P 21/c'
_cod_database_code 2210915
_cod_database_fobs_code 2210915

loop_
_symmetry_equiv_pos_as_xyz
'x, y, z'
'-x, y+1/2, -z+1/2'
'-x, -y, -z'
'x, -y-1/2, z-1/2'

loop_
_atom_site_type_symbol
_atom_site_label
_atom_site_fract_x
_atom_site_fract_y
_atom_site_fract_z
_atom_site_U_iso_or_equiv
_atom_site_adp_type
_atom_site_calc_flag
_atom_site_refinement_flags
_atom_site_occupancy
C C1 0.6994(3) 0.23229(7) -0.0173(3) 0.0463(4) Uani d . 1
C C2 0.5257(3) 0.22625(9) -0.1848(3) 0.0644(5) Uani d . 1
H H2 0.4736 0.1905 -0.2351 0.077 Uiso calc R 1
C C3 0.4342(3) 0.27631(10) -0.2729(3) 0.0747(6) Uani d . 1
H H3 0.3160 0.2747 -0.3862 0.090 Uiso calc R 1
C C4 0.5155(3) 0.32955(9) -0.1955(4) 0.0744(6) Uani d . 1
H H4 0.4497 0.3625 -0.2599 0.089 Uiso calc R 1
C C5 0.6856(3) 0.33513(8) -0.0310(3) 0.0635(6) Uani d . 1
H H5 0.7372 0.3710 0.0187 0.076 Uiso calc R 1
C C6 0.7802(3) 0.28492(7) 0.0608(3) 0.0479(5) Uani d . 1
C C7 1.1849(2) 0.06522(7) 0.4580(3) 0.0432(4) Uani d . 1
C C8 1.1635(3) 0.10775(7) 0.5677(3) 0.0516(5) Uani d . 1
H H8 1.1222 0.1445 0.5207 0.062 Uiso calc R 1
C C9 1.2074(3) 0.09186(8) 0.7496(3) 0.0573(5) Uani d . 1
H H9 1.1970 0.1189 0.8298 0.069 Uiso calc R 1
C C10 1.2674(3) 0.03627(8) 0.8197(3) 0.0589(5) Uani d . 1
H H10 1.2940 0.0274 0.9440 0.071 Uiso calc R 1
C C11 1.2878(3) -0.00489(8) 0.7109(3) 0.0562(5) Uani d . 1
H H11 1.3282 -0.0417 0.7584 0.067 Uiso calc R 1
C C12 1.2457(2) 0.01016(7) 0.5249(3) 0.0459(4) Uani d . 1
C C13 0.9068(3) 0.10978(7) 0.0205(3) 0.0579(5) Uani d . 1
H H13A 0.8540 0.0716 -0.0199 0.069 Uiso calc R 1
H H13B 0.8815 0.1313 -0.0937 0.069 Uiso calc R 1
N N1 0.8309(2) 0.19549(5) 0.1111(2) 0.0513(4) Uani d . 1
N N2 0.9802(2) 0.22171(6) 0.2600(2) 0.0584(4) Uani d . 1
N N3 0.9509(2) 0.27676(6) 0.2295(2) 0.0595(4) Uani d . 1
N N4 1.1548(2) 0.06223(6) 0.2754(2) 0.0493(4) Uani d . 1
N N5 1.1993(2) 0.01055(6) 0.2323(2) 0.0571(4) Uani d . 1
N N6 1.2528(2) -0.02180(6) 0.3828(2) 0.0591(4) Uani d . 1
O O1 0.81300(18) 0.13679(4) 0.11101(19) 0.0580(4) Uani d . 1
O O2 1.10851(19) 0.10585(5) 0.14392(18) 0.0559(4) Uani d . 1

loop_
_atom_site_aniso_label
_atom_site_aniso_U_11
_atom_site_aniso_U_22
_atom_site_aniso_U_33
_atom_site_aniso_U_12
_atom_site_aniso_U_13
_atom_site_aniso_U_23
C1 0.0488(12) 0.0458(10) 0.0489(12) 0.0006(9) 0.0275(11) 0.0019(9)
C2 0.0530(13) 0.0711(13) 0.0675(15) -0.0123(10) 0.0285(13) -0.0063(12)
C3 0.0508(13) 0.0971(16) 0.0675(15) 0.0078(12) 0.0222(12) 0.0101(14)
C4 0.0689(16) 0.0672(14) 0.0875(18) 0.0194(12) 0.0386(15) 0.0202(13)
C5 0.0722(15) 0.0499(12) 0.0759(16) 0.0064(10) 0.0421(14) 0.0040(11)
C6 0.0543(12) 0.0442(10) 0.0499(12) 0.0010(9) 0.0293(11) 0.0002(9)
C7 0.0471(11) 0.0444(10) 0.0391(11) -0.0061(8) 0.0219(9) -0.0003(9)
C8 0.0621(12) 0.0465(10) 0.0441(11) -0.0020(9) 0.0245(10) -0.0023(9)
C9 0.0647(14) 0.0619(12) 0.0448(12) -0.0031(10) 0.0265(11) -0.0076(10)
C10 0.0652(13) 0.0696(13) 0.0413(12) -0.0024(10) 0.0257(11) 0.0055(10)
C11 0.0587(14) 0.0527(11) 0.0527(13) 0.0034(9) 0.0238(11) 0.0116(10)
C12 0.0458(11) 0.0458(10) 0.0439(11) -0.0027(8) 0.0203(10) 0.0012(9)
C13 0.0815(16) 0.0460(11) 0.0414(11) -0.0010(10) 0.0264(12) -0.0033(9)
N1 0.0607(10) 0.0361(8) 0.0526(10) -0.0051(7) 0.0242(9) -0.0033(8)
N2 0.0698(11) 0.0477(9) 0.0497(10) -0.0047(8) 0.0231(9) -0.0037(8)
N3 0.0735(12) 0.0421(8) 0.0583(11) -0.0040(8) 0.0287(10) -0.0042(8)
N4 0.0692(11) 0.0385(8) 0.0431(9) -0.0007(7) 0.0300(9) 0.0020(7)
N5 0.0770(12) 0.0459(9) 0.0545(11) 0.0029(8) 0.0370(10) -0.0036(8)
N6 0.0746(12) 0.0474(9) 0.0562(11) 0.0054(8) 0.0328(10) 0.0014(9)
O1 0.0784(10) 0.0370(7) 0.0676(10) -0.0063(6) 0.0430(8) -0.0016(6)
O2 0.0741(10) 0.0497(7) 0.0512(8) -0.0025(6) 0.0364(8) 0.0066(6)

loop_
_atom_type_symbol
_atom_type_description
_atom_type_scat_dispersion_real
_atom_type_scat_dispersion_imag
_atom_type_scat_source
C C 0.0033 0.0016 'International Tables Vol C Tables 4.2.6.8 and 6.1.1.4'
H H 0.0000 0.0000 'International Tables Vol C Tables 4.2.6.8 and 6.1.1.4'
N N 0.0061 0.0033 'International Tables Vol C Tables 4.2.6.8 and 6.1.1.4'
O O 0.0106 0.0060 'International Tables Vol C Tables 4.2.6.8 and 6.1.1.4'

loop_
_geom_angle_atom_site_label_1
_geom_angle_atom_site_label_2
_geom_angle_atom_site_label_3
_geom_angle
N1 C1 C2 134.63(17)
N1 C1 C6 102.06(16)
C2 C1 C6 123.31(17)
C3 C2 C1 115.79(19)
C3 C2 H2 122.1
C1 C2 H2 122.1
C2 C3 C4 121.2(2)
C2 C3 H3 119.4
C4 C3 H3 119.4
C5 C4 C3 122.68(19)
C5 C4 H4 118.7
C3 C4 H4 118.7
C4 C5 C6 117.03(19)
C4 C5 H5 121.5
C6 C5 H5 121.5
N3 C6 C1 109.46(15)
N3 C6 C5 130.52(18)
C1 C6 C5 120.01(18)
N4 C7 C12 102.10(14)
N4 C7 C8 134.58(16)
C12 C7 C8 123.31(16)
C9 C8 C7 115.37(16)
C9 C8 H8 122.3
C7 C8 H8 122.3
C8 C9 C10 122.31(18)
C8 C9 H9 118.8
C10 C9 H9 118.8
C11 C10 C9 121.72(18)
C11 C10 H10 119.1
C9 C10 H10 119.1
C10 C11 C12 117.34(16)
C10 C11 H11 121.3
C12 C11 H11 121.3
N6 C12 C7 109.45(15)
N6 C12 C11 130.60(16)
C7 C12 C11 119.95(17)
O2 C13 O1 112.00(14)
O2 C13 H13A 109.2
O1 C13 H13A 109.2
O2 C13 H13B 109.2
O1 C13 H13B 109.2
H13A C13 H13B 107.9
N2 N1 C1 113.42(13)
N2 N1 O1 119.95(14)
C1 N1 O1 126.24(15)
N3 N2 N1 106.50(14)
N2 N3 C6 108.54(14)
N5 N4 C7 112.92(14)
N5 N4 O2 118.29(13)
C7 N4 O2 128.30(13)
N6 N5 N4 107.02(13)
N5 N6 C12 108.45(13)
N1 O1 C13 111.33(12)
N4 O2 C13 111.50(12)

loop_
_geom_bond_atom_site_label_1
_geom_bond_atom_site_label_2
_geom_bond_distance
C1 N1 1.351(2)
C1 C2 1.378(2)
C1 C6 1.384(2)
C2 C3 1.373(3)
C2 H2 0.9300
C3 C4 1.397(3)
C3 H3 0.9300
C4 C5 1.349(3)
C4 H4 0.9300
C5 C6 1.391(2)
C5 H5 0.9300
C6 N3 1.375(2)
C7 N4 1.355(2)
C7 C12 1.385(2)
C7 C8 1.387(2)
C8 C9 1.365(2)
C8 H8 0.9300
C9 C10 1.401(2)
C9 H9 0.9300
C10 C11 1.356(2)
C10 H10 0.9300
C11 C12 1.395(2)
C11 H11 0.9300
C12 N6 1.380(2)
C13 O2 1.412(2)
C13 O1 1.4139(19)
C13 H13A 0.9700
C13 H13B 0.9700
N1 N2 1.3444(19)
N1 O1 1.3774(15)
N2 N3 1.3074(19)
N4 N5 1.3479(17)
N4 O2 1.3754(16)
N5 N6 1.2996(19)

loop_
_geom_torsion_atom_site_label_1
_geom_torsion_atom_site_label_2
_geom_torsion_atom_site_label_3
_geom_torsion_atom_site_label_4
_geom_torsion
N1 C1 C2 C3 179.29(18)
C6 C1 C2 C3 0.1(3)
C1 C2 C3 C4 0.3(3)
C2 C3 C4 C5 -0.5(3)
C3 C4 C5 C6 0.3(3)
N1 C1 C6 N3 -0.70(18)
C2 C1 C6 N3 178.74(15)
N1 C1 C6 C5 -179.74(15)
C2 C1 C6 C5 -0.3(3)
C4 C5 C6 N3 -178.69(18)
C4 C5 C6 C1 0.1(3)
N4 C7 C8 C9 178.57(18)
C12 C7 C8 C9 0.1(3)
C7 C8 C9 C10 -0.8(3)
C8 C9 C10 C11 0.9(3)
C9 C10 C11 C12 -0.3(3)
N4 C7 C12 N6 1.28(18)
C8 C7 C12 N6 -179.85(15)
N4 C7 C12 C11 -178.43(16)
C8 C7 C12 C11 0.4(3)
C10 C11 C12 N6 180.00(17)
C10 C11 C12 C7 -0.4(3)
C2 C1 N1 N2 -178.12(18)
C6 C1 N1 N2 1.23(18)
C2 C1 N1 O1 -5.4(3)
C6 C1 N1 O1 173.97(14)
C1 N1 N2 N3 -1.30(19)
O1 N1 N2 N3 -174.55(13)
N1 N2 N3 C6 0.77(19)
C1 C6 N3 N2 0.0(2)
C5 C6 N3 N2 178.87(17)
C12 C7 N4 N5 -2.08(18)
C8 C7 N4 N5 179.25(18)
C12 C7 N4 O2 -173.90(15)
C8 C7 N4 O2 7.4(3)
C7 N4 N5 N6 2.14(19)
O2 N4 N5 N6 174.85(14)
N4 N5 N6 C12 -1.18(19)
C7 C12 N6 N5 -0.1(2)
C11 C12 N6 N5 179.58(18)
N2 N1 O1 C13 -91.06(18)
C1 N1 O1 C13 96.63(18)
O2 C13 O1 N1 79.77(16)
N5 N4 O2 C13 93.92(17)
C7 N4 O2 C13 -94.65(19)
O1 C13 O2 N4 77.63(15)

loop_
_cod_related_entry_id
_cod_related_entry_database
_cod_related_entry_code
1 ChemSpider 21126276
